data_1552584
loop_
_publ_author_name
'Su, Jun-Cheng'
'Cheng, Wen'
'Song, Jian-Guo'
'Zhong, Yuan-Lin'
'Huang, Xiao-Jun'
'Jiang, Ren-Wang'
'Li, Yao-Lan'
'Li, Man-Mei'
'Ye, Wen-Cai'
'Wang, Ying'

_publ_section_title
;
 Macrocyclic Diterpenoids from <i>Euphorbia helioscopia</i> and Their
 Potential Anti-inflammatory Activity.
;
_journal_issue 10
_journal_name_full 'Journal of natural products'
_journal_page_first 2818
_journal_page_last 2827
_journal_paper_doi 10.1021/acs.jnatprod.9b00519
_journal_volume 82
_journal_year 2019
_chemical_absolute_configuration ad
_chemical_compound_source 'Euphorbia helioscopia'
_chemical_formula_moiety 'C38 H44 O9'
_chemical_formula_sum 'C38 H44 O9'
_chemical_formula_weight 644.73
_chemical_name_common 'euphoscopin C'
_chemical_name_systematic 'euphoscopin C'
_space_group_crystal_system orthorhombic
_space_group_IT_number 19
_space_group_name_Hall 'P 2ac 2ab'
_space_group_name_H-M_alt 'P 21 21 21'
_atom_sites_solution_hydrogens geom
_atom_sites_solution_primary dual
_audit_creation_date 2019-04-26
_audit_creation_method
;
Olex2 1.2
(compiled 2018.05.29 svn.r3508 for OlexSys, GUI svn.r5506)
;
_audit_update_record
;
2019-06-04 deposited with the CCDC.	2019-06-04 downloaded from the CCDC.
;
_cell_angle_alpha 90
_cell_angle_beta 90
_cell_angle_gamma 90
_cell_formula_units_Z 4
_cell_length_a 8.83142(10)
_cell_length_b 18.1776(2)
_cell_length_c 22.9178(3)
_cell_measurement_reflns_used 12883
_cell_measurement_temperature 173.00(10)
_cell_measurement_theta_max 62.8360
_cell_measurement_theta_min 5.2220
_cell_volume 3679.09(8)
_computing_cell_refinement
;
CrysAlisPro, Agilent Technologies,
Version 1.171.36.32 (release 02-08-2013 CrysAlis171 .NET)
(compiled Aug  2 2013,16:46:58)
;
_computing_data_collection
;
CrysAlisPro, Agilent Technologies,
Version 1.171.36.32 (release 02-08-2013 CrysAlis171 .NET)
(compiled Aug  2 2013,16:46:58)
;
_computing_data_reduction
;
CrysAlisPro, Agilent Technologies,
Version 1.171.36.32 (release 02-08-2013 CrysAlis171 .NET)
(compiled Aug  2 2013,16:46:58)
;
_computing_molecular_graphics 'Olex2 (Dolomanov et al., 2009)'
_computing_publication_material 'Olex2 (Dolomanov et al., 2009)'
_computing_structure_refinement 'ShelXL (Sheldrick, 2015)'
_computing_structure_solution 'ShelXT (Sheldrick, 2015)'
_diffrn_ambient_temperature 173.00(10)
_diffrn_detector_area_resol_mean 16.0288
_diffrn_measured_fraction_theta_full 0.997
_diffrn_measured_fraction_theta_max 0.997
_diffrn_measurement_details
;
#__ type_ start__ end____ width___ exp.time_
  1 omega   35.00  109.00   1.0000    1.0000
omega____ theta____ kappa____ phi______ frames
    -       33.1184  178.0000  120.0000 74

#__ type_ start__ end____ width___ exp.time_
  2 omega   13.00  102.00   1.0000    1.0000
omega____ theta____ kappa____ phi______ frames
    -       33.1184   57.0000 -120.0000 89

#__ type_ start__ end____ width___ exp.time_
  3 omega   13.00  102.00   1.0000    1.0000
omega____ theta____ kappa____ phi______ frames
    -       33.1184   57.0000 -180.0000 89

#__ type_ start__ end____ width___ exp.time_
  4 omega   19.00  129.00   1.0000    2.0000
omega____ theta____ kappa____ phi______ frames
    -       90.5000  -92.0000   -7.7167 110

#__ type_ start__ end____ width___ exp.time_
  5 omega   18.00   69.00   1.0000    2.0000
omega____ theta____ kappa____ phi______ frames
    -       90.5000  -30.0000 -180.0000 51

#__ type_ start__ end____ width___ exp.time_
  6 omega   18.00   69.00   1.0000    2.0000
omega____ theta____ kappa____ phi______ frames
    -       90.5000  -30.0000  120.0000 51

#__ type_ start__ end____ width___ exp.time_
  7 omega   18.00   69.00   1.0000    2.0000
omega____ theta____ kappa____ phi______ frames
    -       90.5000  -30.0000   90.0000 51

#__ type_ start__ end____ width___ exp.time_
  8 omega   18.00   69.00   1.0000    2.0000
omega____ theta____ kappa____ phi______ frames
    -       90.5000  -30.0000    0.0000 51

#__ type_ start__ end____ width___ exp.time_
  9 omega   67.00  162.00   1.0000    2.0000
omega____ theta____ kappa____ phi______ frames
    -       90.5000   45.0000   90.0000 95

#__ type_ start__ end____ width___ exp.time_
 10 omega   19.00   77.00   1.0000    2.0000
omega____ theta____ kappa____ phi______ frames
    -       90.5000  -45.0000 -120.0000 58

#__ type_ start__ end____ width___ exp.time_
 11 omega   19.00   77.00   1.0000    2.0000
omega____ theta____ kappa____ phi______ frames
    -       90.5000  -45.0000  150.0000 58

#__ type_ start__ end____ width___ exp.time_
 12 omega   22.00  112.00   1.0000    2.0000
omega____ theta____ kappa____ phi______ frames
    -       90.5000  -61.0000   30.0000 90

#__ type_ start__ end____ width___ exp.time_
 13 omega   19.00   77.00   1.0000    2.0000
omega____ theta____ kappa____ phi______ frames
    -       90.5000  -45.0000  -30.0000 58

#__ type_ start__ end____ width___ exp.time_
 14 omega   18.00   73.00   1.0000    2.0000
omega____ theta____ kappa____ phi______ frames
    -       90.5000  -24.0000 -112.6035 55

#__ type_ start__ end____ width___ exp.time_
 15 omega   18.00   90.00   1.0000    2.0000
omega____ theta____ kappa____ phi______ frames
    -       90.5000 -111.0000   30.0000 72

#__ type_ start__ end____ width___ exp.time_
 16 omega   79.00  163.00   1.0000    2.0000
omega____ theta____ kappa____ phi______ frames
    -       90.5000  111.0000  -30.0000 84

#__ type_ start__ end____ width___ exp.time_
 17 omega   19.00   83.00   1.0000    2.0000
omega____ theta____ kappa____ phi______ frames
    -       90.5000  -94.0000   60.0000 64

#__ type_ start__ end____ width___ exp.time_
 18 omega   19.00   83.00   1.0000    2.0000
omega____ theta____ kappa____ phi______ frames
    -       90.5000  -94.0000  -90.0000 64

#__ type_ start__ end____ width___ exp.time_
 19 omega   18.00   69.00   1.0000    2.0000
omega____ theta____ kappa____ phi______ frames
    -       90.5000  -30.0000 -150.0000 51

#__ type_ start__ end____ width___ exp.time_
 20 omega   19.00  129.00   1.0000    2.0000
omega____ theta____ kappa____ phi______ frames
    -       90.5000  -92.0000  -72.6564 110

#__ type_ start__ end____ width___ exp.time_
 21 omega   19.00  107.00   1.0000    2.0000
omega____ theta____ kappa____ phi______ frames
    -       90.5000  -93.0000   36.3111 88

#__ type_ start__ end____ width___ exp.time_
 22 omega   76.00  107.00   1.0000    2.0000
omega____ theta____ kappa____ phi______ frames
    -       90.5000  -61.0000 -180.0000 31

#__ type_ start__ end____ width___ exp.time_
 23 omega   97.00  144.00   1.0000    2.0000
omega____ theta____ kappa____ phi______ frames
    -       90.5000   61.0000  -30.0000 47

#__ type_ start__ end____ width___ exp.time_
 24 omega   67.00   93.00   1.0000    2.0000
omega____ theta____ kappa____ phi______ frames
    -       90.5000  -17.0000  -30.7915 26
;
_diffrn_measurement_device_type 'Xcalibur, Sapphire3, Gemini ultra'
_diffrn_measurement_method '\w scans'
_diffrn_orient_matrix_UB_11 0.0277789000
_diffrn_orient_matrix_UB_12 0.0608893000
_diffrn_orient_matrix_UB_13 0.0455586000
_diffrn_orient_matrix_UB_21 0.0187383000
_diffrn_orient_matrix_UB_22 -0.0589035000
_diffrn_orient_matrix_UB_23 0.0478188000
_diffrn_orient_matrix_UB_31 0.1710804000
_diffrn_orient_matrix_UB_32 -0.0033889000
_diffrn_orient_matrix_UB_33 -0.0125873000
_diffrn_radiation_monochromator mirror
_diffrn_radiation_type CuK\a
_diffrn_radiation_wavelength 1.54184
_diffrn_reflns_av_R_equivalents 0.0362
_diffrn_reflns_av_unetI/netI 0.0254
_diffrn_reflns_Laue_measured_fraction_full 0.997
_diffrn_reflns_Laue_measured_fraction_max 0.997
_diffrn_reflns_limit_h_max 10
_diffrn_reflns_limit_h_min -8
_diffrn_reflns_limit_k_max 20
_diffrn_reflns_limit_k_min -20
_diffrn_reflns_limit_l_max 25
_diffrn_reflns_limit_l_min -26
_diffrn_reflns_number 29939
_diffrn_reflns_point_group_measured_fraction_full 0.996
_diffrn_reflns_point_group_measured_fraction_max 0.996
_diffrn_reflns_theta_full 62.747
_diffrn_reflns_theta_max 62.747
_diffrn_reflns_theta_min 5.235
_diffrn_source 'Enhance Ultra (Cu) X-ray Source'
_exptl_absorpt_coefficient_mu 0.672
_exptl_absorpt_correction_T_max 1.00000
_exptl_absorpt_correction_T_min 0.70580
_exptl_absorpt_correction_type multi-scan
_exptl_absorpt_process_details
;
CrysAlisPro, Agilent Technologies,
Version 1.171.36.32 (release 02-08-2013 CrysAlis171 .NET)
(compiled Aug  2 2013,16:46:58)
Empirical absorption correction using spherical harmonics,
 implemented in SCALE3 ABSPACK scaling algorithm.
;
_exptl_crystal_colour 'clear light colourless'
_exptl_crystal_colour_lustre clear
_exptl_crystal_colour_modifier light
_exptl_crystal_colour_primary colourless
_exptl_crystal_density_diffrn 1.164
_exptl_crystal_description blocks
_exptl_crystal_F_000 1376
_exptl_crystal_size_max 0.28
_exptl_crystal_size_mid 0.25
_exptl_crystal_size_min 0.2
_refine_diff_density_max 0.627
_refine_diff_density_min -0.237
_refine_diff_density_rms 0.053
_refine_ls_abs_structure_details
;
 Flack x determined using 2387 quotients [(I+)-(I-)]/[(I+)+(I-)]
 (Parsons, Flack and Wagner, Acta Cryst. B69 (2013) 249-259).
;
_refine_ls_abs_structure_Flack 0.06(6)
_refine_ls_extinction_method none
_refine_ls_goodness_of_fit_ref 1.035
_refine_ls_hydrogen_treatment constr
_refine_ls_matrix_type full
_refine_ls_number_parameters 431
_refine_ls_number_reflns 5891
_refine_ls_number_restraints 0
_refine_ls_restrained_S_all 1.035
_refine_ls_R_factor_all 0.0466
_refine_ls_R_factor_gt 0.0447
_refine_ls_shift/su_max 0.000
_refine_ls_shift/su_mean 0.000
_refine_ls_structure_factor_coef Fsqd
_refine_ls_weighting_details 'w=1/[\s^2^(Fo^2^)+(0.0757P)^2^+0.8488P] where P=(Fo^2^+2Fc^2^)/3'
_refine_ls_weighting_scheme calc
_refine_ls_wR_factor_gt 0.1157
_refine_ls_wR_factor_ref 0.1181
_reflns_Friedel_coverage 0.764
_reflns_Friedel_fraction_full 0.995
_reflns_Friedel_fraction_max 0.995
_reflns_number_gt 5661
_reflns_number_total 5891
_reflns_threshold_expression 'I > 2\s(I)'
_cod_data_source_file 1920621.cif
_cod_data_source_block sujuncheng_ehl-e-29
_cod_database_code 1552584
_shelx_shelxl_version_number 2016/6
_shelx_space_group_comment
;
The symmetry employed for this shelxl refinement is uniquely defined
by the following loop, which should always be used as a source of
symmetry information in preference to the above space-group names.
They are only intended as comments.
;
_reflns_odcompleteness_completeness 90.70
_reflns_odcompleteness_iscentric 1
_reflns_odcompleteness_theta 66.49
_olex2_refinement_description
;
1. Fixed Uiso
 At 1.2 times of:
  All C(H) groups, All C(H,H) groups
 At 1.5 times of:
  All C(H,H,H) groups
2.a Ternary CH refined with riding coordinates:
 C2(H2), C3(H3), C4(H4), C7(H7), C13(H13), C14(H14)
2.b Secondary CH2 refined with riding coordinates:
 C1(H1a,H1b), C8(H8a,H8b)
2.c Aromatic/amide H refined with riding coordinates:
 C5(H5), C11(H11), C12(H12), C23(H23), C24(H24), C25(H25), C26(H26), C27(H27),
 C30(H30), C31(H31), C32(H32), C33(H33), C34(H34)
2.d Idealised Me refined as rotating group:
 C16(H16a,H16b,H16c), C17(H17a,H17b,H17c), C18(H18a,H18b,H18c), C19(H19a,H19b,
 H19c), C20(H20a,H20b,H20c), C36(H36a,H36b,H36c), C38(H38a,H38b,H38c)
;
_olex2_date_sample_data_collection 1411352001.11
_olex2_submission_special_instructions 'No special instructions were received'

loop_
_space_group_symop_operation_xyz
'x, y, z'
'-x+1/2, -y, z+1/2'
'x+1/2, -y+1/2, -z'
'-x, y+1/2, -z+1/2'

loop_
_atom_site_label
_atom_site_type_symbol
_atom_site_fract_x
_atom_site_fract_y
_atom_site_fract_z
_atom_site_U_iso_or_equiv
_atom_site_adp_type
_atom_site_occupancy
_atom_site_site_symmetry_order
_atom_site_calc_flag
_atom_site_refinement_flags_posn
O1 O -0.5553(2) -0.17852(10) -0.19981(8) 0.0348(4) Uani 1 1 d .
O2 O -0.3528(3) -0.24517(13) -0.17128(10) 0.0529(6) Uani 1 1 d .
O3 O -0.8300(2) -0.21196(11) -0.25869(8) 0.0367(4) Uani 1 1 d .
O4 O -1.0194(2) -0.28441(12) -0.29036(9) 0.0458(5) Uani 1 1 d .
O5 O -0.9611(3) 0.01717(12) -0.26815(9) 0.0463(5) Uani 1 1 d .
O6 O -1.2037(3) 0.0134(2) -0.24040(13) 0.0816(10) Uani 1 1 d .
O7 O -0.7912(3) 0.10891(15) -0.11457(10) 0.0567(6) Uani 1 1 d .
O8 O -0.6818(3) -0.15166(12) -0.04954(8) 0.0435(5) Uani 1 1 d .
O9 O -0.6177(4) -0.24645(17) 0.00774(11) 0.0738(9) Uani 1 1 d .
C1 C -0.6781(4) -0.27982(16) -0.14406(15) 0.0457(7) Uani 1 1 d .
H1A H -0.597080 -0.307026 -0.162786 0.055 Uiso 1 1 calc R
H1B H -0.683046 -0.294764 -0.103477 0.055 Uiso 1 1 calc R
C2 C -0.8295(4) -0.29638(15) -0.17449(13) 0.0392(7) Uani 1 1 d .
H2 H -0.812371 -0.331007 -0.206597 0.047 Uiso 1 1 calc R
C3 C -0.8828(3) -0.22290(16) -0.19912(12) 0.0350(6) Uani 1 1 d .
H3 H -0.993238 -0.218458 -0.196769 0.042 Uiso 1 1 calc R
C4 C -0.8041(3) -0.16407(15) -0.16106(12) 0.0331(6) Uani 1 1 d .
H4 H -0.858841 -0.162555 -0.123872 0.040 Uiso 1 1 calc R
C5 C -0.8155(3) -0.08879(15) -0.18715(12) 0.0329(6) Uani 1 1 d .
H5 H -0.748111 -0.077824 -0.217090 0.039 Uiso 1 1 calc R
C6 C -0.9120(3) -0.03589(18) -0.17198(14) 0.0430(7) Uani 1 1 d .
C7 C -0.9177(3) 0.03422(17) -0.20787(14) 0.0419(7) Uani 1 1 d .
H7 H -0.991542 0.068214 -0.190798 0.050 Uiso 1 1 calc R
C8 C -0.7656(3) 0.07218(16) -0.21319(14) 0.0415(7) Uani 1 1 d .
H8A H -0.693728 0.038786 -0.231185 0.050 Uiso 1 1 calc R
H8B H -0.775759 0.114783 -0.238370 0.050 Uiso 1 1 calc R
C9 C -0.7055(4) 0.09621(16) -0.15504(14) 0.0431(7) Uani 1 1 d .
C10 C -0.5352(4) 0.10137(16) -0.14739(13) 0.0418(7) Uani 1 1 d .
C11 C -0.4774(3) 0.02273(15) -0.14103(12) 0.0357(6) Uani 1 1 d .
H11 H -0.393568 0.009572 -0.163237 0.043 Uiso 1 1 calc R
C12 C -0.5357(3) -0.02826(15) -0.10688(12) 0.0336(6) Uani 1 1 d .
H12 H -0.628069 -0.018752 -0.088884 0.040 Uiso 1 1 calc R
C13 C -0.4606(3) -0.10085(15) -0.09561(12) 0.0338(6) Uani 1 1 d .
H13 H -0.387601 -0.109470 -0.127077 0.041 Uiso 1 1 calc R
C14 C -0.5654(3) -0.16814(16) -0.09233(12) 0.0369(6) Uani 1 1 d .
H14 H -0.505279 -0.209048 -0.076867 0.044 Uiso 1 1 calc R
C15 C -0.6466(3) -0.19652(15) -0.14812(12) 0.0348(6) Uani 1 1 d .
C16 C -0.9484(5) -0.3277(2) -0.13326(17) 0.0586(9) Uani 1 1 d .
H16A H -0.969682 -0.292544 -0.103089 0.088 Uiso 1 1 calc GR
H16B H -0.910994 -0.372280 -0.116047 0.088 Uiso 1 1 calc GR
H16C H -1.039408 -0.337979 -0.154650 0.088 Uiso 1 1 calc GR
C17 C -1.0155(5) -0.0372(3) -0.1194(2) 0.0797(14) Uani 1 1 d .
H17A H -1.118894 -0.040009 -0.132089 0.120 Uiso 1 1 calc GR
H17B H -1.000986 0.006762 -0.096896 0.120 Uiso 1 1 calc GR
H17C H -0.992214 -0.079362 -0.095732 0.120 Uiso 1 1 calc GR
C18 C -0.4965(5) 0.1453(2) -0.09239(16) 0.0565(9) Uani 1 1 d .
H18A H -0.531767 0.194990 -0.096705 0.085 Uiso 1 1 calc GR
H18B H -0.388735 0.145473 -0.086772 0.085 Uiso 1 1 calc GR
H18C H -0.544556 0.123121 -0.059217 0.085 Uiso 1 1 calc GR
C19 C -0.4596(5) 0.13818(18) -0.20070(16) 0.0549(9) Uani 1 1 d .
H19A H -0.483651 0.110811 -0.235309 0.082 Uiso 1 1 calc GR
H19B H -0.351821 0.138962 -0.195311 0.082 Uiso 1 1 calc GR
H19C H -0.496358 0.187634 -0.204613 0.082 Uiso 1 1 calc GR
C20 C -0.3718(4) -0.09616(18) -0.03797(14) 0.0465(7) Uani 1 1 d .
H20A H -0.440238 -0.085301 -0.006597 0.070 Uiso 1 1 calc GR
H20B H -0.297131 -0.057929 -0.040753 0.070 Uiso 1 1 calc GR
H20C H -0.322545 -0.142320 -0.030615 0.070 Uiso 1 1 calc GR
C21 C -0.9104(3) -0.24608(15) -0.30052(12) 0.0337(6) Uani 1 1 d .
C22 C -0.8503(3) -0.23093(15) -0.35965(12) 0.0332(6) Uani 1 1 d .
C23 C -0.9166(4) -0.26674(18) -0.40684(13) 0.0429(7) Uani 1 1 d .
H23 H -0.995703 -0.299629 -0.400718 0.051 Uiso 1 1 calc R
C24 C -0.8647(4) -0.2534(2) -0.46319(14) 0.0507(8) Uani 1 1 d .
H24 H -0.907786 -0.277978 -0.494664 0.061 Uiso 1 1 calc R
C25 C -0.7496(4) -0.2039(2) -0.47220(15) 0.0510(8) Uani 1 1 d .
H25 H -0.716753 -0.193958 -0.509946 0.061 Uiso 1 1 calc R
C26 C -0.6827(4) -0.1688(2) -0.42563(15) 0.0495(8) Uani 1 1 d .
H26 H -0.603556 -0.136036 -0.432062 0.059 Uiso 1 1 calc R
C27 C -0.7323(3) -0.18197(17) -0.36924(14) 0.0409(7) Uani 1 1 d .
H27 H -0.686702 -0.158104 -0.337935 0.049 Uiso 1 1 calc R
C28 C -1.1092(4) 0.00579(17) -0.27780(16) 0.0504(8) Uani 1 1 d .
C29 C -1.1454(5) -0.01724(18) -0.33770(16) 0.0560(9) Uani 1 1 d .
C30 C -1.0367(7) -0.0474(3) -0.37314(19) 0.0875(16) Uani 1 1 d .
H30 H -0.937374 -0.051481 -0.360028 0.105 Uiso 1 1 calc R
C31 C -1.0754(10) -0.0718(4) -0.4291(2) 0.114(2) Uani 1 1 d .
H31 H -1.002628 -0.093523 -0.452809 0.137 Uiso 1 1 calc R
C32 C -1.2211(10) -0.0637(3) -0.4487(2) 0.108(2) Uani 1 1 d .
H32 H -1.247501 -0.080931 -0.485502 0.130 Uiso 1 1 calc R
C33 C -1.3291(8) -0.0301(4) -0.4140(3) 0.1024(19) Uani 1 1 d .
H33 H -1.426114 -0.022247 -0.428512 0.123 Uiso 1 1 calc R
C34 C -1.2932(6) -0.0082(3) -0.3582(2) 0.0884(15) Uani 1 1 d .
H34 H -1.366933 0.012461 -0.334322 0.106 Uiso 1 1 calc R
C35 C -0.6900(5) -0.1920(2) -0.00043(14) 0.0552(9) Uani 1 1 d .
C36 C -0.8019(6) -0.1597(3) 0.04101(17) 0.0812(14) Uani 1 1 d .
H36A H -0.774816 -0.109640 0.049231 0.122 Uiso 1 1 calc GR
H36B H -0.801852 -0.187580 0.076599 0.122 Uiso 1 1 calc GR
H36C H -0.901049 -0.161168 0.023882 0.122 Uiso 1 1 calc GR
C37 C -0.4143(3) -0.20507(17) -0.20588(14) 0.0407(7) Uani 1 1 d .
C38 C -0.3430(4) -0.1765(2) -0.26062(15) 0.0488(7) Uani 1 1 d .
H38A H -0.417556 -0.174638 -0.291080 0.073 Uiso 1 1 calc GR
H38B H -0.261913 -0.208518 -0.272115 0.073 Uiso 1 1 calc GR
H38C H -0.303906 -0.127976 -0.253780 0.073 Uiso 1 1 calc GR

loop_
_atom_site_aniso_label
_atom_site_aniso_U_11
_atom_site_aniso_U_22
_atom_site_aniso_U_33
_atom_site_aniso_U_23
_atom_site_aniso_U_13
_atom_site_aniso_U_12
O1 0.0354(10) 0.0334(10) 0.0354(10) 0.0012(8) 0.0013(8) 0.0012(8)
O2 0.0532(13) 0.0532(13) 0.0522(13) 0.0034(11) -0.0064(10) 0.0175(11)
O3 0.0376(10) 0.0383(10) 0.0343(10) -0.0027(8) 0.0015(8) -0.0087(9)
O4 0.0441(11) 0.0465(12) 0.0469(12) -0.0081(10) 0.0048(9) -0.0160(10)
O5 0.0465(12) 0.0465(12) 0.0460(12) 0.0096(9) 0.0057(9) 0.0117(10)
O6 0.0537(16) 0.117(3) 0.0737(18) -0.0271(18) 0.0215(14) -0.0254(16)
O7 0.0549(13) 0.0682(16) 0.0470(13) 0.0068(11) 0.0106(11) 0.0253(12)
O8 0.0541(12) 0.0448(12) 0.0317(10) 0.0051(8) 0.0042(9) -0.0107(10)
O9 0.116(2) 0.0555(16) 0.0494(15) 0.0209(12) -0.0079(14) -0.0218(17)
C1 0.0617(19) 0.0264(14) 0.0491(17) 0.0055(12) -0.0045(15) -0.0024(14)
C2 0.0533(17) 0.0280(13) 0.0362(15) -0.0038(11) 0.0079(13) -0.0091(13)
C3 0.0381(14) 0.0341(14) 0.0327(14) -0.0033(11) 0.0061(11) -0.0080(12)
C4 0.0369(14) 0.0295(14) 0.0329(14) -0.0012(11) 0.0050(11) -0.0047(11)
C5 0.0335(13) 0.0313(14) 0.0339(14) 0.0007(10) 0.0022(11) -0.0042(11)
C6 0.0342(14) 0.0469(17) 0.0477(17) 0.0109(14) 0.0062(13) 0.0079(13)
C7 0.0434(16) 0.0405(16) 0.0419(16) 0.0068(13) 0.0063(13) 0.0129(13)
C8 0.0466(16) 0.0342(15) 0.0436(16) 0.0087(12) 0.0088(13) 0.0093(13)
C9 0.0517(17) 0.0321(14) 0.0454(17) 0.0115(12) 0.0089(14) 0.0123(13)
C10 0.0503(17) 0.0311(15) 0.0440(16) 0.0053(12) 0.0088(14) -0.0013(13)
C11 0.0346(13) 0.0329(14) 0.0395(15) 0.0036(12) 0.0048(12) -0.0008(11)
C12 0.0327(13) 0.0326(14) 0.0354(14) 0.0007(11) 0.0032(11) -0.0027(11)
C13 0.0370(14) 0.0293(13) 0.0351(14) 0.0017(11) -0.0008(11) 0.0004(12)
C14 0.0449(16) 0.0313(14) 0.0346(14) 0.0056(11) -0.0012(12) -0.0015(12)
C15 0.0425(15) 0.0272(14) 0.0349(14) 0.0020(11) 0.0026(12) -0.0033(11)
C16 0.068(2) 0.0459(19) 0.061(2) 0.0105(16) 0.0222(18) -0.0116(17)
C17 0.076(3) 0.073(3) 0.090(3) 0.032(2) 0.042(2) 0.031(2)
C18 0.071(2) 0.0400(17) 0.058(2) -0.0058(15) 0.0061(18) -0.0064(16)
C19 0.068(2) 0.0382(17) 0.058(2) 0.0142(14) 0.0148(18) -0.0047(16)
C20 0.0533(18) 0.0402(16) 0.0461(17) 0.0030(13) -0.0126(14) 0.0005(14)
C21 0.0320(13) 0.0290(13) 0.0400(15) -0.0055(11) -0.0002(11) -0.0004(11)
C22 0.0316(13) 0.0306(14) 0.0374(14) 0.0008(11) -0.0013(11) 0.0013(11)
C23 0.0376(15) 0.0497(18) 0.0414(16) -0.0024(13) -0.0036(12) -0.0037(13)
C24 0.0469(17) 0.070(2) 0.0355(16) -0.0047(15) -0.0063(13) -0.0012(16)
C25 0.0439(17) 0.072(2) 0.0371(16) 0.0060(15) 0.0030(13) 0.0026(17)
C26 0.0414(16) 0.0565(19) 0.0507(19) 0.0076(15) 0.0065(14) -0.0060(15)
C27 0.0379(15) 0.0401(16) 0.0447(17) -0.0032(13) -0.0012(12) -0.0026(13)
C28 0.057(2) 0.0362(16) 0.058(2) -0.0012(14) 0.0114(17) -0.0069(14)
C29 0.075(2) 0.0344(16) 0.059(2) 0.0063(14) 0.0073(18) -0.0116(16)
C30 0.136(4) 0.074(3) 0.052(2) -0.002(2) -0.006(3) 0.053(3)
C31 0.187(7) 0.096(4) 0.060(3) -0.012(3) -0.012(4) 0.061(4)
C32 0.199(8) 0.061(3) 0.065(3) -0.001(2) -0.016(4) -0.027(4)
C33 0.106(4) 0.114(4) 0.088(4) -0.003(3) -0.018(3) -0.055(4)
C34 0.073(3) 0.108(4) 0.085(3) -0.016(3) 0.004(2) -0.046(3)
C35 0.076(2) 0.051(2) 0.0384(17) 0.0106(15) -0.0035(16) -0.0290(19)
C36 0.089(3) 0.110(4) 0.045(2) 0.012(2) 0.020(2) -0.028(3)
C37 0.0391(15) 0.0377(15) 0.0452(16) -0.0047(13) -0.0029(13) 0.0004(13)
C38 0.0399(16) 0.0558(19) 0.0508(18) 0.0003(15) 0.0047(14) 0.0016(14)

loop_
_atom_type_symbol
_atom_type_description
_atom_type_scat_dispersion_real
_atom_type_scat_dispersion_imag
_atom_type_scat_source
C C 0.0181 0.0091 'International Tables Vol C Tables 4.2.6.8 and 6.1.1.4'
H H 0.0000 0.0000 'International Tables Vol C Tables 4.2.6.8 and 6.1.1.4'
O O 0.0492 0.0322 'International Tables Vol C Tables 4.2.6.8 and 6.1.1.4'

loop_
_geom_angle_atom_site_label_1
_geom_angle_atom_site_label_2
_geom_angle_atom_site_label_3
_geom_angle
C37 O1 C15 120.8(2)
C21 O3 C3 115.8(2)
C28 O5 C7 116.3(2)
C35 O8 C14 119.4(3)
H1A C1 H1B 108.3
C2 C1 H1A 109.9
C2 C1 H1B 109.9
C2 C1 C15 108.8(3)
C15 C1 H1A 109.9
C15 C1 H1B 109.9
C1 C2 H2 109.4
C3 C2 C1 105.4(2)
C3 C2 H2 109.4
C16 C2 C1 113.0(3)
C16 C2 H2 109.4
C16 C2 C3 110.1(3)
O3 C3 C2 111.6(2)
O3 C3 H3 111.1
O3 C3 C4 106.9(2)
C2 C3 H3 111.1
C2 C3 C4 105.0(2)
C4 C3 H3 111.1
C3 C4 H4 106.8
C5 C4 C3 112.2(2)
C5 C4 H4 106.8
C5 C4 C15 119.2(2)
C15 C4 C3 104.5(2)
C15 C4 H4 106.8
C4 C5 H5 116.6
C6 C5 C4 126.8(3)
C6 C5 H5 116.6
C5 C6 C7 119.1(3)
C5 C6 C17 125.7(3)
C17 C6 C7 115.2(3)
O5 C7 C6 110.0(3)
O5 C7 H7 109.6
O5 C7 C8 104.6(2)
C6 C7 H7 109.6
C8 C7 C6 113.4(2)
C8 C7 H7 109.6
C7 C8 H8A 109.2
C7 C8 H8B 109.2
H8A C8 H8B 107.9
C9 C8 C7 112.0(3)
C9 C8 H8A 109.2
C9 C8 H8B 109.2
O7 C9 C8 120.8(3)
O7 C9 C10 121.0(3)
C8 C9 C10 118.1(3)
C9 C10 C11 106.6(2)
C9 C10 C18 110.4(3)
C9 C10 C19 111.3(3)
C11 C10 C18 109.6(3)
C11 C10 C19 109.7(3)
C18 C10 C19 109.2(3)
C10 C11 H11 117.1
C12 C11 C10 125.8(3)
C12 C11 H11 117.1
C11 C12 H12 118.4
C11 C12 C13 123.3(3)
C13 C12 H12 118.4
C12 C13 H13 107.8
C12 C13 C14 116.3(2)
C12 C13 C20 109.0(2)
C14 C13 H13 107.8
C14 C13 C20 108.0(2)
C20 C13 H13 107.8
O8 C14 C13 107.2(2)
O8 C14 H14 107.2
O8 C14 C15 107.3(2)
C13 C14 H14 107.2
C13 C14 C15 120.2(2)
C15 C14 H14 107.2
O1 C15 C1 111.5(2)
O1 C15 C4 104.8(2)
O1 C15 C14 109.6(2)
C1 C15 C14 111.1(2)
C4 C15 C1 103.0(2)
C4 C15 C14 116.6(2)
C2 C16 H16A 109.5
C2 C16 H16B 109.5
C2 C16 H16C 109.5
H16A C16 H16B 109.5
H16A C16 H16C 109.5
H16B C16 H16C 109.5
C6 C17 H17A 109.5
C6 C17 H17B 109.5
C6 C17 H17C 109.5
H17A C17 H17B 109.5
H17A C17 H17C 109.5
H17B C17 H17C 109.5
C10 C18 H18A 109.5
C10 C18 H18B 109.5
C10 C18 H18C 109.5
H18A C18 H18B 109.5
H18A C18 H18C 109.5
H18B C18 H18C 109.5
C10 C19 H19A 109.5
C10 C19 H19B 109.5
C10 C19 H19C 109.5
H19A C19 H19B 109.5
H19A C19 H19C 109.5
H19B C19 H19C 109.5
C13 C20 H20A 109.5
C13 C20 H20B 109.5
C13 C20 H20C 109.5
H20A C20 H20B 109.5
H20A C20 H20C 109.5
H20B C20 H20C 109.5
O3 C21 C22 112.1(2)
O4 C21 O3 123.2(3)
O4 C21 C22 124.6(2)
C23 C22 C21 118.2(2)
C27 C22 C21 122.2(2)
C27 C22 C23 119.5(3)
C22 C23 H23 120.0
C22 C23 C24 120.1(3)
C24 C23 H23 120.0
C23 C24 H24 120.1
C25 C24 C23 119.8(3)
C25 C24 H24 120.1
C24 C25 H25 119.8
C24 C25 C26 120.3(3)
C26 C25 H25 119.8
C25 C26 H26 119.7
C25 C26 C27 120.5(3)
C27 C26 H26 119.7
C22 C27 H27 120.1
C26 C27 C22 119.7(3)
C26 C27 H27 120.1
O5 C28 C29 114.2(3)
O6 C28 O5 122.7(3)
O6 C28 C29 123.1(3)
C30 C29 C28 120.9(4)
C30 C29 C34 120.1(4)
C34 C29 C28 119.0(4)
C29 C30 H30 120.1
C29 C30 C31 119.9(6)
C31 C30 H30 120.1
C30 C31 H31 120.1
C32 C31 C30 119.7(6)
C32 C31 H31 120.1
C31 C32 H32 119.8
C31 C32 C33 120.4(5)
C33 C32 H32 119.8
C32 C33 H33 119.9
C34 C33 C32 120.2(6)
C34 C33 H33 119.9
C29 C34 H34 120.2
C33 C34 C29 119.6(6)
C33 C34 H34 120.2
O8 C35 C36 110.7(4)
O9 C35 O8 123.7(4)
O9 C35 C36 125.6(3)
C35 C36 H36A 109.5
C35 C36 H36B 109.5
C35 C36 H36C 109.5
H36A C36 H36B 109.5
H36A C36 H36C 109.5
H36B C36 H36C 109.5
O1 C37 C38 110.6(3)
O2 C37 O1 124.5(3)
O2 C37 C38 124.9(3)
C37 C38 H38A 109.5
C37 C38 H38B 109.5
C37 C38 H38C 109.5
H38A C38 H38B 109.5
H38A C38 H38C 109.5
H38B C38 H38C 109.5

loop_
_geom_bond_atom_site_label_1
_geom_bond_atom_site_label_2
_geom_bond_distance
O1 C15 1.470(3)
O1 C37 1.343(4)
O2 C37 1.206(4)
O3 C3 1.456(3)
O3 C21 1.345(3)
O4 C21 1.210(3)
O5 C7 1.467(4)
O5 C28 1.342(4)
O6 C28 1.205(4)
O7 C9 1.219(4)
O8 C14 1.452(4)
O8 C35 1.345(4)
O9 C35 1.193(5)
C1 H1A 0.9700
C1 H1B 0.9700
C1 C2 1.538(5)
C1 C15 1.542(4)
C2 H2 0.9800
C2 C3 1.525(4)
C2 C16 1.523(4)
C3 H3 0.9800
C3 C4 1.545(4)
C4 H4 0.9800
C4 C5 1.497(4)
C4 C15 1.540(4)
C5 H5 0.9300
C5 C6 1.331(4)
C6 C7 1.518(4)
C6 C17 1.513(5)
C7 H7 0.9800
C7 C8 1.515(5)
C8 H8A 0.9700
C8 H8B 0.9700
C8 C9 1.499(5)
C9 C10 1.517(5)
C10 C11 1.525(4)
C10 C18 1.531(5)
C10 C19 1.545(4)
C11 H11 0.9300
C11 C12 1.318(4)
C12 H12 0.9300
C12 C13 1.499(4)
C13 H13 0.9800
C13 C14 1.536(4)
C13 C20 1.539(4)
C14 H14 0.9800
C14 C15 1.554(4)
C16 H16A 0.9600
C16 H16B 0.9600
C16 H16C 0.9600
C17 H17A 0.9600
C17 H17B 0.9600
C17 H17C 0.9600
C18 H18A 0.9600
C18 H18B 0.9600
C18 H18C 0.9600
C19 H19A 0.9600
C19 H19B 0.9600
C19 H19C 0.9600
C20 H20A 0.9600
C20 H20B 0.9600
C20 H20C 0.9600
C21 C22 1.481(4)
C22 C23 1.392(4)
C22 C27 1.388(4)
C23 H23 0.9300
C23 C24 1.392(5)
C24 H24 0.9300
C24 C25 1.373(5)
C25 H25 0.9300
C25 C26 1.376(5)
C26 H26 0.9300
C26 C27 1.385(5)
C27 H27 0.9300
C28 C29 1.471(5)
C29 C30 1.372(6)
C29 C34 1.397(7)
C30 H30 0.9300
C30 C31 1.399(8)
C31 H31 0.9300
C31 C32 1.371(10)
C32 H32 0.9300
C32 C33 1.383(10)
C33 H33 0.9300
C33 C34 1.377(8)
C34 H34 0.9300
C35 C36 1.491(6)
C36 H36A 0.9600
C36 H36B 0.9600
C36 H36C 0.9600
C37 C38 1.497(5)
C38 H38A 0.9600
C38 H38B 0.9600
C38 H38C 0.9600

loop_
_geom_torsion_atom_site_label_1
_geom_torsion_atom_site_label_2
_geom_torsion_atom_site_label_3
_geom_torsion_atom_site_label_4
_geom_torsion
O3 C3 C4 C5 48.5(3)
O3 C3 C4 C15 -82.0(3)
O3 C21 C22 C23 175.8(3)
O3 C21 C22 C27 -5.0(4)
O4 C21 C22 C23 -4.4(4)
O4 C21 C22 C27 174.8(3)
O5 C7 C8 C9 178.0(2)
O5 C28 C29 C30 20.4(5)
O5 C28 C29 C34 -159.8(4)
O6 C28 C29 C30 -159.2(4)
O6 C28 C29 C34 20.6(6)
O7 C9 C10 C11 101.6(3)
O7 C9 C10 C18 -17.4(4)
O7 C9 C10 C19 -138.8(3)
O8 C14 C15 O1 151.0(2)
O8 C14 C15 C1 -85.3(3)
O8 C14 C15 C4 32.3(3)
C1 C2 C3 O3 91.4(3)
C1 C2 C3 C4 -24.0(3)
C2 C1 C15 O1 -92.4(3)
C2 C1 C15 C4 19.4(3)
C2 C1 C15 C14 145.0(2)
C2 C3 C4 C5 167.1(2)
C2 C3 C4 C15 36.6(3)
C3 O3 C21 O4 -0.8(4)
C3 O3 C21 C22 179.0(2)
C3 C4 C5 C6 100.4(3)
C3 C4 C15 O1 82.8(2)
C3 C4 C15 C1 -33.9(3)
C3 C4 C15 C14 -155.9(2)
C4 C5 C6 C7 -173.5(3)
C4 C5 C6 C17 9.3(6)
C5 C4 C15 O1 -43.4(3)
C5 C4 C15 C1 -160.1(2)
C5 C4 C15 C14 78.0(3)
C5 C6 C7 O5 61.1(4)
C5 C6 C7 C8 -55.6(4)
C6 C7 C8 C9 -62.2(3)
C7 O5 C28 O6 4.5(5)
C7 O5 C28 C29 -175.1(3)
C7 C8 C9 O7 -25.8(4)
C7 C8 C9 C10 151.9(3)
C8 C9 C10 C11 -76.0(3)
C8 C9 C10 C18 165.0(3)
C8 C9 C10 C19 43.6(4)
C9 C10 C11 C12 -47.1(4)
C10 C11 C12 C13 -170.4(3)
C11 C12 C13 C14 -140.9(3)
C11 C12 C13 C20 96.8(3)
C12 C13 C14 O8 -53.5(3)
C12 C13 C14 C15 69.1(3)
C13 C14 C15 O1 28.5(3)
C13 C14 C15 C1 152.1(3)
C13 C14 C15 C4 -90.3(3)
C14 O8 C35 O9 -8.6(5)
C14 O8 C35 C36 172.0(3)
C15 O1 C37 O2 0.9(4)
C15 O1 C37 C38 -177.7(2)
C15 C1 C2 C3 2.8(3)
C15 C1 C2 C16 -117.5(3)
C15 C4 C5 C6 -137.2(3)
C16 C2 C3 O3 -146.4(3)
C16 C2 C3 C4 98.2(3)
C17 C6 C7 O5 -121.5(4)
C17 C6 C7 C8 121.8(4)
C18 C10 C11 C12 72.4(4)
C19 C10 C11 C12 -167.8(3)
C20 C13 C14 O8 69.3(3)
C20 C13 C14 C15 -168.1(3)
C21 O3 C3 C2 80.6(3)
C21 O3 C3 C4 -165.2(2)
C21 C22 C23 C24 179.3(3)
C21 C22 C27 C26 -178.7(3)
C22 C23 C24 C25 -1.1(5)
C23 C22 C27 C26 0.6(4)
C23 C24 C25 C26 1.7(5)
C24 C25 C26 C27 -1.2(5)
C25 C26 C27 C22 0.0(5)
C27 C22 C23 C24 0.0(5)
C28 O5 C7 C6 79.1(3)
C28 O5 C7 C8 -158.8(2)
C28 C29 C30 C31 177.2(5)
C28 C29 C34 C33 -179.5(4)
C29 C30 C31 C32 1.8(9)
C30 C29 C34 C33 0.4(7)
C30 C31 C32 C33 1.4(10)
C31 C32 C33 C34 -3.7(9)
C32 C33 C34 C29 2.8(8)
C34 C29 C30 C31 -2.7(7)
C35 O8 C14 C13 -115.9(3)
C35 O8 C14 C15 113.8(3)
C37 O1 C15 C1 -62.7(3)
C37 O1 C15 C4 -173.4(2)
C37 O1 C15 C14 60.7(3)
